data_2020144
loop_
_publ_author_name
'Hermansson, K.'
'Thomas, J.O.'

_publ_section_title
;
 The structure and electron deformation density of Li N O2 (H2 O) at 295K
;
_journal_name_full 'Acta Crystallographica C (39,1983-)'
_journal_page_first 930
_journal_page_last 936
_journal_volume 39
_journal_year 1983
_chemical_formula_sum 'H2 Li N O3'
_chemical_name_systematic 'Li (N O2) (H2 O)'
_space_group_IT_number 14
_symmetry_space_group_name_Hall '-P 2ybc'
_symmetry_space_group_name_H-M 'P 1 21/c 1'
_cell_angle_alpha 90
_cell_angle_beta 105.1
_cell_angle_gamma 90
_cell_formula_units_Z 4
_cell_length_a 3.3387
_cell_length_b 14.298
_cell_length_c 6.3961
_cell_volume 294.787
_citation_journal_id_ASTM ACSCEE
_cod_data_source_file Hermansson_ACSCEE_1983_246.cif
_cod_data_source_block H2Li1N1O3
_cod_original_cell_volume 294.7867
_cod_original_formula_sum 'H2 Li1 N1 O3'
_cod_database_code 2020144

loop_
_symmetry_equiv_pos_as_xyz
x,y,z
-x,y+1/2,-z+1/2
-x,-y,-z
x,-y-1/2,z-1/2

loop_
_atom_site_label
_atom_site_type_symbol
_atom_site_fract_x
_atom_site_fract_y
_atom_site_fract_z
_atom_site_occupancy
_atom_site_U_iso_or_equiv
O2 O-2 0.79936 0.42241 0.15092 1 0.0
O3 O-2 0.08226 0.39106 0.74114 1 0.0
H2 H+1 0.0039 0.38476 0.6149 1 0.0
H1 H+1 0.0954 0.4474 0.7606 1 0.0
O1 O-2 0.64384 0.28304 0.19283 1 0.0
Li1 Li+1 0.36029 0.83273 0.62982 1 0.0
N1 N+3 0.76557 0.36019 0.28127 1 0.0
